data_7208010
loop_
_publ_author_name
'Zhang, Huabin'
'Wu, Shuting'
'Tian, Chongbin'
'Lin, Zujin'
'Li, Zhihua'
'Lin, Ping'
'Du, Shaowu'

_publ_section_title
;
 Two enantiomorphic 3D Zn(ii)--carboxylate MOFs with double helical
 structures serving as a chiral source induced by hydrogen bonding
;
_journal_issue 12
_journal_name_full CrystEngComm
_journal_page_first 4165
_journal_paper_doi 10.1039/c2ce25325a
_journal_volume 14
_journal_year 2012
_chemical_formula_moiety 'C12 H10 N2 O6 Zn'
_chemical_formula_sum 'C12 H10 N2 O6 Zn'
_chemical_formula_weight 343.59
_chemical_name_systematic
;
?
;
_space_group_IT_number 152
_symmetry_cell_setting trigonal
_symmetry_space_group_name_Hall 'P 31 2"'
_symmetry_space_group_name_H-M 'P 31 2 1'
_atom_sites_solution_hydrogens geom
_atom_sites_solution_primary direct
_atom_sites_solution_secondary difmap
_audit_creation_method SHELXL-97
_cell_angle_alpha 90.00
_cell_angle_beta 90.00
_cell_angle_gamma 120.00
_cell_formula_units_Z 3
_cell_length_a 11.8429(11)
_cell_length_b 11.8429(11)
_cell_length_c 8.2715(14)
_cell_measurement_reflns_used 2439
_cell_measurement_temperature 293(2)
_cell_measurement_theta_max 27.4856
_cell_measurement_theta_min 3.1640
_cell_volume 1004.7(2)
_computing_structure_refinement 'SHELXL-97 (Sheldrick, 1997)'
_computing_structure_solution 'SHELXS-97 (Sheldrick, 1990)'
_diffrn_ambient_temperature 293(2)
_diffrn_detector_area_resol_mean 14.6306
_diffrn_measured_fraction_theta_full 0.999
_diffrn_measured_fraction_theta_max 0.999
_diffrn_measurement_device_type
;
Mercury70 (2x2 bin mode)
;
_diffrn_measurement_method CCD_Profile_fitting
_diffrn_radiation_monochromator graphite
_diffrn_radiation_source 'fine-focus sealed tube'
_diffrn_radiation_type MoK\a
_diffrn_radiation_wavelength 0.71073
_diffrn_reflns_av_R_equivalents 0.0581
_diffrn_reflns_av_sigmaI/netI 0.0406
_diffrn_reflns_limit_h_max 14
_diffrn_reflns_limit_h_min -11
_diffrn_reflns_limit_k_max 14
_diffrn_reflns_limit_k_min -14
_diffrn_reflns_limit_l_max 9
_diffrn_reflns_limit_l_min -9
_diffrn_reflns_number 6403
_diffrn_reflns_theta_full 24.98
_diffrn_reflns_theta_max 24.98
_diffrn_reflns_theta_min 3.16
_exptl_absorpt_coefficient_mu 1.863
_exptl_absorpt_correction_T_max 1.0000
_exptl_absorpt_correction_T_min 0.8399
_exptl_absorpt_correction_type multi-scan
_exptl_crystal_colour White
_exptl_crystal_density_diffrn 1.704
_exptl_crystal_density_method 'not measured'
_exptl_crystal_description Prism
_exptl_crystal_F_000 522
_exptl_crystal_size_max 0.1500
_exptl_crystal_size_mid 0.1000
_exptl_crystal_size_min 0.1000
_refine_diff_density_max 0.663
_refine_diff_density_min -0.397
_refine_diff_density_rms 0.087
_refine_ls_abs_structure_details 'Flack H D (1983), Acta Cryst. A39, 876-881'
_refine_ls_abs_structure_Flack -0.01(3)
_refine_ls_extinction_method none
_refine_ls_goodness_of_fit_ref 1.010
_refine_ls_hydrogen_treatment constr
_refine_ls_matrix_type full
_refine_ls_number_parameters 96
_refine_ls_number_reflns 1190
_refine_ls_number_restraints 0
_refine_ls_restrained_S_all 1.010
_refine_ls_R_factor_all 0.0432
_refine_ls_R_factor_gt 0.0404
_refine_ls_shift/su_max 0.000
_refine_ls_shift/su_mean 0.000
_refine_ls_structure_factor_coef Fsqd
_refine_ls_weighting_details 'calc w=1/[\s^2^(Fo^2^)+(0.0605P)^2^+0.6617P] where P=(Fo^2^+2Fc^2^)/3'
_refine_ls_weighting_scheme calc
_refine_ls_wR_factor_gt 0.0983
_refine_ls_wR_factor_ref 0.1005
_reflns_number_gt 1129
_reflns_number_total 1190
_reflns_threshold_expression >2sigma(I)
_cod_data_source_file c2ce25325a.txt
_cod_data_source_block 1P-2
_cod_depositor_comments
;
The following automatic conversions were performed:

'_exptl_absorpt_correction_type' value 'Multi-scan' changed to
'multi-scan' according to
/home/saulius/struct/CIF-dictionaries/cif_core.dic dictionary named
'cif_core.dic' version 2.4.1 from
2010-06-29.

'_refine_ls_hydrogen_treatment' value 'CONSTR' changed
to 'constr' according to
/home/saulius/struct/CIF-dictionaries/cif_core.dic dictionary named
'cif_core.dic' version 2.4.1 from 2010-06-29.

Automatic conversion script
Id: cif_fix_values 1715 2011-07-08 13:25:40Z adriana 
;
_cod_original_sg_symbol_Hall P3(1)2
_cod_original_sg_symbol_H-M P3(1)2(1)
_cod_database_code 7208010

loop_
_symmetry_equiv_pos_as_xyz
'x, y, z'
'-y, x-y, z+1/3'
'-x+y, -x, z+2/3'
'y, x, -z'
'x-y, -y, -z+2/3'
'-x, -x+y, -z+1/3'

loop_
_atom_site_label
_atom_site_type_symbol
_atom_site_fract_x
_atom_site_fract_y
_atom_site_fract_z
_atom_site_U_iso_or_equiv
_atom_site_adp_type
_atom_site_occupancy
_atom_site_symmetry_multiplicity
_atom_site_calc_flag
_atom_site_refinement_flags
Zn1 Zn 0.71216(6) 0.71216(6) 0.0000 0.0246(2) Uani 1 2 d S
O1 O 0.8716(3) 0.7884(4) -0.1533(3) 0.0311(7) Uani 1 1 d .
H5B H 0.8702 0.7437 -0.2420 0.037 Uiso 1 1 d R
H5C H 0.9422 0.8662 -0.1314 0.037 Uiso 1 1 d R
O2 O 0.3777(4) 0.1734(3) -0.5295(4) 0.0327(8) Uani 1 1 d .
N1 N 0.6036(4) 0.5398(4) -0.1411(4) 0.0275(10) Uani 1 1 d .
C4 C 0.5523(6) 0.4049(5) -0.3737(6) 0.0385(12) Uani 1 1 d .
H4A H 0.5788 0.3899 -0.4774 0.046 Uiso 1 1 d R
C5 C 0.6345(5) 0.5150(5) -0.2853(6) 0.0416(14) Uani 1 1 d .
H5A H 0.7151 0.5742 -0.3291 0.050 Uiso 1 1 calc R
C3 C 0.4339(5) 0.3174(5) -0.3116(5) 0.0265(10) Uani 1 1 d .
C6 C 0.3386(5) 0.1943(5) -0.3986(6) 0.0258(10) Uani 1 1 d .
O3 O 0.2295(3) 0.1262(3) -0.3367(4) 0.0386(10) Uani 1 1 d .
C2 C 0.4002(5) 0.3435(5) -0.1622(5) 0.0286(10) Uani 1 1 d .
H2A H 0.3193 0.2863 -0.1175 0.034 Uiso 1 1 calc R
C1 C 0.4866(4) 0.4546(4) -0.0796(5) 0.0233(10) Uani 1 1 d .

loop_
_atom_site_aniso_label
_atom_site_aniso_U_11
_atom_site_aniso_U_22
_atom_site_aniso_U_33
_atom_site_aniso_U_23
_atom_site_aniso_U_13
_atom_site_aniso_U_12
Zn1 0.0245(3) 0.0245(3) 0.0194(3) 0.00246(17) -0.00246(17) 0.0083(4)
O1 0.0239(16) 0.034(2) 0.0316(16) 0.0025(19) 0.0003(13) 0.0118(19)
O2 0.027(2) 0.0364(19) 0.0251(16) -0.0136(15) 0.0020(18) 0.0090(17)
N1 0.024(2) 0.029(2) 0.0187(17) -0.0047(16) 0.0010(17) 0.0052(19)
C4 0.041(3) 0.047(3) 0.023(2) -0.010(2) 0.005(2) 0.018(3)
C5 0.027(3) 0.038(3) 0.031(3) -0.005(2) 0.014(2) -0.006(2)
C3 0.025(3) 0.030(2) 0.022(2) -0.0029(19) -0.001(2) 0.012(2)
C6 0.024(2) 0.030(2) 0.025(2) -0.007(2) 0.000(2) 0.015(2)
O3 0.033(2) 0.036(2) 0.038(2) -0.0151(15) 0.0072(15) 0.0098(17)
C2 0.021(2) 0.032(3) 0.024(2) -0.005(2) 0.0025(19) 0.007(2)
C1 0.023(2) 0.026(2) 0.021(2) 0.0001(19) -0.0003(18) 0.0119(19)

loop_
_atom_type_symbol
_atom_type_description
_atom_type_scat_dispersion_real
_atom_type_scat_dispersion_imag
_atom_type_scat_source
C C 0.0033 0.0016 'International Tables Vol C Tables 4.2.6.8 and 6.1.1.4'
H H 0.0000 0.0000 'International Tables Vol C Tables 4.2.6.8 and 6.1.1.4'
N N 0.0061 0.0033 'International Tables Vol C Tables 4.2.6.8 and 6.1.1.4'
O O 0.0106 0.0060 'International Tables Vol C Tables 4.2.6.8 and 6.1.1.4'
Zn Zn 0.2839 1.4301 'International Tables Vol C Tables 4.2.6.8 and 6.1.1.4'

loop_
_geom_angle_atom_site_label_1
_geom_angle_atom_site_label_2
_geom_angle_atom_site_label_3
_geom_angle
_geom_angle_site_symmetry_1
_geom_angle_site_symmetry_3
O1 Zn1 O1 95.2(2) 4 .
O1 Zn1 O2 89.67(18) 4 6_664
O1 Zn1 O2 91.72(11) . 6_664
O1 Zn1 O2 91.72(11) 4 3_665
O1 Zn1 O2 89.67(18) . 3_665
O2 Zn1 O2 177.9(2) 6_664 3_665
O1 Zn1 N1 170.68(18) 4 .
O1 Zn1 N1 93.66(13) . .
O2 Zn1 N1 87.16(13) 6_664 .
O2 Zn1 N1 91.23(16) 3_665 .
O1 Zn1 N1 93.66(13) 4 4
O1 Zn1 N1 170.68(18) . 4
O2 Zn1 N1 91.23(16) 6_664 4
O2 Zn1 N1 87.16(13) 3_665 4
N1 Zn1 N1 77.7(2) . 4
C6 O2 Zn1 127.0(3) . 2_654
C5 N1 C1 118.1(4) . .
C5 N1 Zn1 127.2(3) . .
C1 N1 Zn1 114.4(3) . .
C3 C4 C5 119.4(4) . .
N1 C5 C4 122.9(5) . .
C4 C3 C2 118.1(4) . .
C4 C3 C6 123.0(4) . .
C2 C3 C6 118.9(4) . .
O3 C6 O2 126.7(4) . .
O3 C6 C3 117.7(4) . .
O2 C6 C3 115.7(4) . .
C3 C2 C1 119.8(4) . .
N1 C1 C2 121.7(4) . .
N1 C1 C1 116.6(2) . 4
C2 C1 C1 121.7(3) . 4

loop_
_geom_bond_atom_site_label_1
_geom_bond_atom_site_label_2
_geom_bond_distance
_geom_bond_site_symmetry_2
Zn1 O1 2.070(3) 4
Zn1 O1 2.070(3) .
Zn1 O2 2.110(3) 6_664
Zn1 O2 2.110(3) 3_665
Zn1 N1 2.135(4) .
Zn1 N1 2.135(4) 4
O2 C6 1.250(6) .
O2 Zn1 2.110(3) 2_654
N1 C5 1.322(6) .
N1 C1 1.342(5) .
C4 C3 1.360(6) .
C4 C5 1.383(7) .
C3 C2 1.380(6) .
C3 C6 1.507(6) .
C6 O3 1.241(6) .
C2 C1 1.378(6) .
C1 C1 1.472(8) 4
